data_7055736
loop_
_publ_author_name
'Liu, Mei-Jiao'
'Hu, Kong-Qiu'
'Liu, Cai-Ming'
'Cui, Ai-Li'
'Kou, Hui-Zhong'

_publ_section_title
;
 Ligand-directed assembly of trinuclear and one-dimensional
 heterotrimetallic CuIILnIIIFeIIIcomplexes: unusual antiferromagnetic
 CuIIFeIIIcoupling via cyano bridges
;
_journal_issue 10
_journal_name_full 'New J. Chem.'
_journal_page_first 8643
_journal_paper_doi 10.1039/C6NJ01887D
_journal_volume 40
_journal_year 2016
_chemical_formula_moiety 'C48 H48 Cu2 Fe N10 O9 Tb, 4.5(O), 1.5(C2 H3 N)'
_chemical_formula_sum 'C51 H63.5 Cu2 Fe N11.5 O13.5 Tb'
_chemical_formula_weight 1395.48
_chemical_name_systematic
;
 ? 
;
_space_group_crystal_system orthorhombic
_space_group_IT_number 61
_space_group_name_Hall '-P 2ac 2ab'
_space_group_name_H-M_alt 'P b c a'
_symmetry_space_group_name_Hall '-P 2ac 2ab'
_symmetry_space_group_name_H-M 'P b c a'
_atom_sites_solution_hydrogens geom
_audit_creation_date 2016-08-12
_audit_creation_method
;
Olex2 1.2
(compiled 2016.02.19 svn.r3266 for OlexSys, GUI svn.r5155)
;
_audit_update_record
;
2016-08-12 deposited with the CCDC.
2016-08-22 downloaded from the CCDC.
;
_cell_angle_alpha 90
_cell_angle_beta 90
_cell_angle_gamma 90
_cell_formula_units_Z 8
_cell_length_a 21.134(11)
_cell_length_b 23.479(12)
_cell_length_c 26.843(14)
_cell_measurement_reflns_used 2976
_cell_measurement_temperature 293(2)
_cell_measurement_theta_max 27.45
_cell_measurement_theta_min 7.57
_cell_volume 13320(12)
_computing_cell_refinement 'crystalstructure 3.6.0 (Rigaku, 2004)'
_computing_data_collection 'crystalstructure 3.6.0 (Rigaku, 2004)'
_computing_data_reduction 'crystalstructure 3.6.0 (Rigaku, 2004)'
_computing_molecular_graphics 'Olex2 (Dolomanov et al., 2009)'
_computing_publication_material 'Olex2 (Dolomanov et al., 2009)'
_computing_structure_refinement 'ShelXL (Sheldrick, 2015)'
_computing_structure_solution 'SHELXS-97 (Sheldrick, 1990)'
_diffrn_ambient_temperature 293(2)
_diffrn_measured_fraction_theta_full 0.998
_diffrn_measured_fraction_theta_max 0.992
_diffrn_measurement_device_type 'Rigaku R-AXIS RAPID IP'
_diffrn_measurement_method '\w scans'
_diffrn_radiation_monochromator graphite
_diffrn_radiation_type MoK\a
_diffrn_radiation_wavelength 0.71073
_diffrn_reflns_av_R_equivalents 0.1520
_diffrn_reflns_av_unetI/netI 0.0894
_diffrn_reflns_Laue_measured_fraction_full 0.998
_diffrn_reflns_Laue_measured_fraction_max 0.992
_diffrn_reflns_limit_h_max 23
_diffrn_reflns_limit_h_min -27
_diffrn_reflns_limit_k_max 30
_diffrn_reflns_limit_k_min -30
_diffrn_reflns_limit_l_max 34
_diffrn_reflns_limit_l_min -34
_diffrn_reflns_number 119161
_diffrn_reflns_point_group_measured_fraction_full 0.998
_diffrn_reflns_point_group_measured_fraction_max 0.992
_diffrn_reflns_theta_full 25.242
_diffrn_reflns_theta_max 27.559
_diffrn_reflns_theta_min 3.010
_exptl_absorpt_coefficient_mu 1.955
_exptl_absorpt_correction_T_max 1.000
_exptl_absorpt_correction_T_min 0.504
_exptl_absorpt_correction_type empirical
_exptl_absorpt_process_details 'Higashi, T. (1995)'
_exptl_crystal_colour green
_exptl_crystal_density_diffrn 1.392
_exptl_crystal_density_method 'not measured'
_exptl_crystal_description strip
_exptl_crystal_F_000 5656
_exptl_crystal_size_max 0.21
_exptl_crystal_size_mid 0.16
_exptl_crystal_size_min 0.10
_refine_diff_density_max 0.821
_refine_diff_density_min -1.033
_refine_diff_density_rms 0.111
_refine_ls_extinction_method none
_refine_ls_goodness_of_fit_ref 1.022
_refine_ls_hydrogen_treatment constr
_refine_ls_matrix_type full
_refine_ls_number_parameters 807
_refine_ls_number_reflns 15222
_refine_ls_number_restraints 36
_refine_ls_restrained_S_all 1.025
_refine_ls_R_factor_all 0.1439
_refine_ls_R_factor_gt 0.0683
_refine_ls_shift/su_max 0.004
_refine_ls_shift/su_mean 0.000
_refine_ls_structure_factor_coef Fsqd
_refine_ls_weighting_details
;
 w=1/[\s^2^(Fo^2^)+(0.1085P)^2^+0.5830P]
 where P=(Fo^2^+2Fc^2^)/3
;
_refine_ls_weighting_scheme calc
_refine_ls_wR_factor_gt 0.1819
_refine_ls_wR_factor_ref 0.2171
_reflns_Friedel_coverage 0.000
_reflns_number_gt 7925
_reflns_number_total 15222
_reflns_threshold_expression 'I > 2\s(I)'
_cod_data_source_file c6nj01887d2.cif
_cod_data_source_block 5
_cod_depositor_comments
;
The following automatic conversions were performed:

'_exptl_absorpt_correction_type' value 'Empirical' changed to
'empirical' according to
/usr/data/users/saulius/crontab/automatic-downloads/rss-feeds/RSC/lib/dictionaries/cif_core.dic
dictionary named 'cif_core.dic' version 2.4.2 from 2011-04-26.

Automatic conversion script
Id: cif_fix_values 4268 2015-11-12 08:31:59Z antanas 

 Adding full bibliography for 7055730--7055736.cif.
;
_cod_original_cell_volume 13319(12)
_cod_original_formula_sum 'C51 H63.50 Cu2 Fe N11.50 O13.50 Tb'
_cod_database_code 7055736
_shelxl_version_number 2013-2
_shelx_space_group_comment
;
The symmetry employed for this shelxl refinement is uniquely defined
by the following loop, which should always be used as a source of
symmetry information in preference to the above space-group names.
They are only intended as comments.
;
_olex2_refinement_description
;
1. Fixed Uiso
 At 1.2 times of:
  All C(H) groups, All C(H,H) groups
 At 1.5 times of:
  All C(H,H,H) groups
2. Uiso/Uaniso restraints and constraints
Uanis(O3W) \\sim Ueq, Uanis(C102) \\sim Ueq, Uanis(N14) \\sim Ueq, Uanis(C100)
\\sim Ueq, Uanis(C83) \\sim Ueq, Uanis(C76) \\sim Ueq: with sigma of 0.01 and
sigma for terminal atoms of 0.02
3. Others
 Sof(O6WA)=1-FVAR(1)
 Sof(O6W)=FVAR(1)
 Fixed Sof: C103(0.5) N11(0.5) C14(0.5) H14A(0.5) H14B(0.5) H14C(0.5)
 N12(0.25) C105(0.25) H10G(0.25) H10H(0.25) H10I(0.25) C104(0.25) C108(0.25)
 H10J(0.25) H10K(0.25) H10L(0.25) N14(0.25) C102(0.25) O3W(0.5) C10(0.5)
 H10M(0.5) H10N(0.5) H10O(0.5) C11(0.5) N13(0.5)
4.a Secondary CH2 refined with riding coordinates:
 C25(H25A,H25B), C31(H31A,H31B), C37(H37A,H37B), C92(H92A,H92B)
4.b Me refined with riding coordinates:
 C41(H41A,H41B,H41C), C45(H45A,H45B,H45C), C47(H47A,H47B,H47C), C66(H66A,H66B,
 H66C), C70(H70A,H70B,H70C), C14(H14A,H14B,H14C), C105(H10G,H10H,H10I),
 C108(H10J,H10K,H10L)
4.c Aromatic/amide H refined with riding coordinates:
 C38(H38), C40(H40), C46(H46), C50(H50), C51(H51), C52(H52), C57(H57),
 C60(H60), C61(H61), C63(H63), C64(H64), C65(H65), C74(H74), C76(H76), C80(H80),
  C83(H83)
4.d Idealised Me refined as rotating group:
 C59(H59A,H59B,H59C), C101(H10A,H10B,H10C), C100(H10D,H10E,H10F), C10(H10M,
 H10N,H10O)
;
_olex2_submission_special_instructions 'No special instructions were received'

loop_
_space_group_symop_operation_xyz
'x, y, z'
'-x+1/2, -y, z+1/2'
'-x, y+1/2, -z+1/2'
'x+1/2, -y+1/2, -z'
'-x, -y, -z'
'x-1/2, y, -z-1/2'
'x, -y-1/2, z-1/2'
'-x-1/2, y-1/2, z'

loop_
_atom_site_label
_atom_site_type_symbol
_atom_site_fract_x
_atom_site_fract_y
_atom_site_fract_z
_atom_site_U_iso_or_equiv
_atom_site_adp_type
_atom_site_occupancy
_atom_site_site_symmetry_order
_atom_site_calc_flag
_atom_site_refinement_flags_posn
_atom_site_refinement_flags_adp
_atom_site_refinement_flags_occupancy
_atom_site_disorder_assembly
_atom_site_disorder_group
Tb1 Tb 0.51022(2) 1.30416(2) 0.37607(2) 0.05668(15) Uani 1 1 d . . . . .
Cu2 Cu 0.63853(4) 1.20967(3) 0.37112(3) 0.0583(3) Uani 1 1 d . . . . .
Cu1 Cu 0.38038(4) 1.39751(4) 0.38512(3) 0.0587(3) Uani 1 1 d . . . . .
Fe1 Fe 0.40198(5) 1.56759(4) 0.26641(4) 0.0640(3) Uani 1 1 d . . . . .
O1 O 0.4016(2) 1.32142(19) 0.35833(19) 0.0603(12) Uani 1 1 d . . . . .
O5 O 0.5585(2) 1.22271(19) 0.40873(19) 0.0601(12) Uani 1 1 d . . . . .
O2 O 0.4625(2) 1.38117(19) 0.41861(19) 0.0622(13) Uani 1 1 d . . . . .
N3 N 0.3615(3) 1.4591(2) 0.4338(2) 0.0626(16) Uani 1 1 d . . . . .
O3 O 0.4429(3) 1.2164(2) 0.3470(2) 0.0718(15) Uani 1 1 d . . . . .
O4 O 0.5670(2) 1.3371(2) 0.45389(19) 0.0687(14) Uani 1 1 d . . . . .
O7 O 0.4558(2) 1.2618(2) 0.45236(19) 0.0679(14) Uani 1 1 d . . . . .
N8 N 0.4106(3) 1.4567(3) 0.3261(3) 0.0736(19) Uani 1 1 d . . . . .
N1 N 0.7250(3) 1.2153(2) 0.3428(2) 0.0626(16) Uani 1 1 d . . . . .
O6 O 0.5752(3) 1.39291(18) 0.3503(2) 0.0669(14) Uani 1 1 d . . . . .
C16 C 0.7672(4) 1.1231(4) 0.3814(3) 0.076(2) Uani 1 1 d . . . . .
C24 C 0.3820(4) 1.2268(3) 0.3328(3) 0.065(2) Uani 1 1 d . . . . .
C25 C 0.7658(4) 1.1634(3) 0.3361(3) 0.075(2) Uani 1 1 d . . . . .
H25A H 0.8087 1.1756 0.3290 0.090 Uiso 1 1 calc R . . . .
H25B H 0.7507 1.1423 0.3074 0.090 Uiso 1 1 calc R . . . .
O1W O 0.5088(3) 1.3093(2) 0.2883(2) 0.0811(17) Uani 1 1 d . . . . .
C27 C 0.4063(4) 1.4988(3) 0.3054(3) 0.067(2) Uani 1 1 d . . . . .
C28 C 0.3617(4) 1.2830(3) 0.3396(3) 0.0610(19) Uani 1 1 d . . . . .
N2 N 0.6549(3) 1.1386(3) 0.4085(3) 0.0689(17) Uani 1 1 d . . . . .
C30 C 0.5417(4) 1.1982(3) 0.4519(3) 0.070(2) Uani 1 1 d . . . . .
C31 C 0.7031(4) 1.0979(3) 0.3913(4) 0.078(2) Uani 1 1 d . . . . .
H31A H 0.6880 1.0800 0.3610 0.093 Uiso 1 1 calc R . . . .
H31B H 0.7075 1.0683 0.4163 0.093 Uiso 1 1 calc R . . . .
N6 N 0.2578(4) 1.5508(3) 0.2554(3) 0.089(2) Uani 1 1 d . . . . .
C34 C 0.4785(4) 1.3957(3) 0.4648(3) 0.0590(18) Uani 1 1 d . . . . .
C36 C 0.3837(4) 1.6149(4) 0.3239(4) 0.075(2) Uani 1 1 d . . . . .
C37 C 0.3136(4) 1.5029(3) 0.4208(3) 0.071(2) Uani 1 1 d . . . . .
H37A H 0.3070 1.5271 0.4496 0.085 Uiso 1 1 calc R . . . .
H37B H 0.3307 1.5266 0.3944 0.085 Uiso 1 1 calc R . . . .
C38 C 0.2804(5) 1.2001(4) 0.2982(4) 0.096(3) Uani 1 1 d . . . . .
H38 H 0.2546 1.1731 0.2831 0.116 Uiso 1 1 calc R . . . .
C40 C 0.2694(4) 1.3521(4) 0.3347(3) 0.074(2) Uani 1 1 d . . . . .
H40 H 0.2292 1.3571 0.3213 0.089 Uiso 1 1 calc R . . . .
C41 C 0.8136(4) 1.0756(4) 0.3679(4) 0.096(3) Uani 1 1 d . . . . .
H41A H 0.7986 1.0559 0.3388 0.143 Uiso 1 1 calc R . . . .
H41B H 0.8169 1.0493 0.3951 0.143 Uiso 1 1 calc R . . . .
H41C H 0.8544 1.0918 0.3611 0.143 Uiso 1 1 calc R . . . .
C42 C 0.4887(4) 1.2195(4) 0.4771(3) 0.079(2) Uani 1 1 d . . . . .
C43 C 0.2513(4) 1.4809(3) 0.4044(3) 0.078(2) Uani 1 1 d . . . . .
C44 C 0.4415(4) 1.4331(3) 0.4944(3) 0.064(2) Uani 1 1 d . . . . .
C45 C 0.7922(4) 1.1552(4) 0.4275(4) 0.098(3) Uani 1 1 d . . . . .
H45A H 0.7634 1.1852 0.4360 0.147 Uiso 1 1 calc R . . . .
H45B H 0.8330 1.1710 0.4202 0.147 Uiso 1 1 calc R . . . .
H45C H 0.7958 1.1292 0.4550 0.147 Uiso 1 1 calc R . . . .
C46 C 0.3423(4) 1.1858(3) 0.3124(3) 0.080(2) Uani 1 1 d . . . . .
H46 H 0.3568 1.1487 0.3081 0.096 Uiso 1 1 calc R . . . .
C47 C 0.2211(5) 1.4418(4) 0.4437(4) 0.111(4) Uani 1 1 d . . . . .
H47A H 0.2477 1.4092 0.4488 0.166 Uiso 1 1 calc R . . . .
H47B H 0.1803 1.4297 0.4323 0.166 Uiso 1 1 calc R . . . .
H47C H 0.2166 1.4623 0.4744 0.166 Uiso 1 1 calc R . . . .
C48 C 0.7178(4) 1.3153(3) 0.3184(3) 0.069(2) Uani 1 1 d . . . . .
C50 C 0.7544(5) 1.3588(4) 0.2949(4) 0.089(3) Uani 1 1 d . . . . .
H50 H 0.7950 1.3506 0.2837 0.107 Uiso 1 1 calc R . . . .
C51 C 0.6702(5) 1.4249(3) 0.3061(3) 0.082(3) Uani 1 1 d . . . . .
H51 H 0.6540 1.4612 0.3012 0.099 Uiso 1 1 calc R . . . .
C52 C 0.4597(5) 1.4441(4) 0.5439(3) 0.082(3) Uani 1 1 d . . . . .
H52 H 0.4358 1.4689 0.5633 0.099 Uiso 1 1 calc R . . . .
C53 C 0.6560(4) 1.3274(3) 0.3345(3) 0.0619(19) Uani 1 1 d . . . . .
N5 N 0.3724(4) 1.6436(4) 0.3570(3) 0.103(3) Uani 1 1 d . . . . .
C55 C 0.6343(4) 1.3846(3) 0.3305(3) 0.065(2) Uani 1 1 d . . . . .
C56 C 0.3985(4) 1.6339(4) 0.2246(3) 0.074(2) Uani 1 1 d . . . . .
C57 C 0.6273(4) 1.1256(4) 0.4489(4) 0.094(3) Uani 1 1 d . . . . .
H57 H 0.6429 1.0936 0.4651 0.113 Uiso 1 1 calc R . . . .
C58 C 0.2976(4) 1.2955(3) 0.3280(3) 0.068(2) Uani 1 1 d . . . . .
C59 C 0.3946(4) 1.2774(4) 0.4722(4) 0.090(3) Uani 1 1 d . . . . .
H59A H 0.3692 1.2438 0.4763 0.136 Uiso 1 1 calc GR . . . .
H59B H 0.3739 1.3031 0.4497 0.136 Uiso 1 1 calc GR . . . .
H59C H 0.4000 1.2957 0.5039 0.136 Uiso 1 1 calc GR . . . .
C60 C 0.7470(4) 1.2600(3) 0.3224(3) 0.072(2) Uani 1 1 d . . . . .
H60 H 0.7871 1.2565 0.3084 0.087 Uiso 1 1 calc R . . . .
C61 C 0.4704(5) 1.1984(4) 0.5219(4) 0.108(4) Uani 1 1 d . . . . .
H61 H 0.4342 1.2129 0.5371 0.129 Uiso 1 1 calc R . . . .
C63 C 0.2581(4) 1.2538(4) 0.3067(4) 0.087(3) Uani 1 1 d . . . . .
H63 H 0.2166 1.2629 0.2984 0.104 Uiso 1 1 calc R . . . .
C64 C 0.3895(4) 1.4651(3) 0.4750(3) 0.068(2) Uani 1 1 d . . . . .
H64 H 0.3744 1.4942 0.4953 0.081 Uiso 1 1 calc R . . . .
C65 C 0.5486(4) 1.3823(4) 0.5350(3) 0.079(2) Uani 1 1 d . . . . .
H65 H 0.5842 1.3652 0.5489 0.095 Uiso 1 1 calc R . . . .
C66 C 0.6296(4) 1.3190(4) 0.4703(4) 0.103(3) Uani 1 1 d . . . . .
H66A H 0.6401 1.3380 0.5009 0.155 Uiso 1 1 calc R . . . .
H66B H 0.6602 1.3284 0.4453 0.155 Uiso 1 1 calc R . . . .
H66C H 0.6296 1.2785 0.4757 0.155 Uiso 1 1 calc R . . . .
C68 C 0.3120(4) 1.5567(3) 0.2591(3) 0.068(2) Uani 1 1 d . . . . .
C69 C 0.5319(4) 1.3716(3) 0.4860(3) 0.0629(19) Uani 1 1 d . . . . .
C70 C 0.2063(5) 1.5316(4) 0.3978(4) 0.115(4) Uani 1 1 d . . . . .
H70A H 0.2231 1.5570 0.3731 0.173 Uiso 1 1 calc R . . . .
H70B H 0.2021 1.5514 0.4289 0.173 Uiso 1 1 calc R . . . .
H70C H 0.1656 1.5180 0.3873 0.173 Uiso 1 1 calc R . . . .
C71 C 0.4173(5) 1.5221(4) 0.2089(4) 0.093(3) Uani 1 1 d . . . . .
C73 C 0.5744(4) 1.1543(4) 0.4732(4) 0.092(3) Uani 1 1 d . . . . .
C74 C 0.7307(5) 1.4117(4) 0.2889(4) 0.109(4) Uani 1 1 d . . . . .
H74 H 0.7548 1.4395 0.2731 0.131 Uiso 1 1 calc R . . . .
C76 C 0.5036(6) 1.1570(6) 0.5449(5) 0.128(4) Uani 1 1 d . U . . .
H76 H 0.4922 1.1443 0.5765 0.154 Uiso 1 1 calc R . . . .
C77 C 0.4917(5) 1.5786(4) 0.2779(3) 0.077(2) Uani 1 1 d . . . . .
C80 C 0.5109(5) 1.4193(5) 0.5631(4) 0.099(3) Uani 1 1 d . . . . .
H80 H 0.5219 1.4268 0.5961 0.118 Uiso 1 1 calc R . . . .
C83 C 0.5559(6) 1.1336(5) 0.5198(5) 0.133(4) Uani 1 1 d . U . . .
H83 H 0.5785 1.1040 0.5343 0.159 Uiso 1 1 calc R . . . .
N7 N 0.4278(6) 1.4919(6) 0.1758(4) 0.167(5) Uani 1 1 d . . . . .
N4 N 0.5450(4) 1.5842(4) 0.2854(4) 0.117(3) Uani 1 1 d . . . . .
O8 O 0.6180(2) 1.28928(18) 0.3559(2) 0.0592(13) Uani 1 1 d . . . . .
N9 N 0.2933(3) 1.3953(3) 0.3568(2) 0.0668(17) Uani 1 1 d . . . . .
O5W O 0.5820(5) 0.8713(4) 0.2605(4) 0.172(4) Uani 1 1 d . . . . .
N10 N 0.3974(3) 1.6721(3) 0.1968(3) 0.090(2) Uani 1 1 d . . . . .
O2W O 0.1286(3) 1.5335(3) 0.2824(3) 0.127(3) Uani 1 1 d . . . . .
C92 C 0.2561(4) 1.4496(4) 0.3558(4) 0.086(3) Uani 1 1 d . . . . .
H92A H 0.2136 1.4410 0.3444 0.104 Uiso 1 1 calc R . . . .
H92B H 0.2752 1.4749 0.3315 0.104 Uiso 1 1 calc R . . . .
C101 C 0.4630(5) 1.1571(3) 0.3471(5) 0.108(4) Uani 1 1 d . . . . .
H10A H 0.4373 1.1358 0.3700 0.163 Uiso 1 1 calc GR . . . .
H10B H 0.5065 1.1548 0.3572 0.163 Uiso 1 1 calc GR . . . .
H10C H 0.4585 1.1415 0.3142 0.163 Uiso 1 1 calc GR . . . .
O4W O 0.4325(6) 0.9435(5) 0.3277(5) 0.222(6) Uani 1 1 d . . . . .
C100 C 0.5570(4) 1.4520(3) 0.3545(5) 0.106(3) Uani 1 1 d . U . . .
H10D H 0.5864 1.4716 0.3756 0.159 Uiso 1 1 calc GR . . . .
H10E H 0.5153 1.4544 0.3686 0.159 Uiso 1 1 calc GR . . . .
H10F H 0.5570 1.4692 0.3220 0.159 Uiso 1 1 calc GR . . . .
C103 C 0.7710(11) 1.4318(6) 0.4349(7) 0.076(5) Uani 0.5 1 d . . P . .
N11 N 0.7259(9) 1.4464(7) 0.4504(6) 0.096(5) Uani 0.5 1 d . . P . .
C14 C 0.8250(9) 1.4173(7) 0.4083(7) 0.095(6) Uani 0.5 1 d . . P . .
H14A H 0.8541 1.3979 0.4299 0.143 Uiso 0.5 1 calc R . P . .
H14B H 0.8445 1.4512 0.3956 0.143 Uiso 0.5 1 calc R . P . .
H14C H 0.8136 1.3928 0.3811 0.143 Uiso 0.5 1 calc R . P . .
N12 N 0.2763(15) 1.7749(12) 0.4562(11) 0.077(9) Uani 0.25 1 d . . P . .
C105 C 0.2507(13) 1.6864(13) 0.4312(10) 0.061(8) Uani 0.25 1 d . . P . .
H10G H 0.2164 1.6702 0.4500 0.092 Uiso 0.25 1 calc R . P . .
H10H H 0.2875 1.6627 0.4347 0.092 Uiso 0.25 1 calc R . P . .
H10I H 0.2390 1.6887 0.3967 0.092 Uiso 0.25 1 calc R . P . .
C104 C 0.2631(13) 1.7368(18) 0.4478(10) 0.055(8) Uani 0.25 1 d . . P . .
C108 C 0.5128(16) 0.9741(16) 0.5784(13) 0.085(10) Uani 0.25 1 d . . P . .
H10J H 0.5168 0.9417 0.6000 0.128 Uiso 0.25 1 calc R . P . .
H10K H 0.4706 0.9757 0.5653 0.128 Uiso 0.25 1 calc R . P . .
H10L H 0.5214 1.0083 0.5968 0.128 Uiso 0.25 1 calc R . P . .
N14 N 0.5835(16) 0.9782(15) 0.5021(15) 0.109(10) Uani 0.25 1 d . U P . .
C102 C 0.5560(19) 0.9692(16) 0.5391(17) 0.087(11) Uani 0.25 1 d . U P . .
O6W O 0.5953(6) 1.3352(8) 0.2108(6) 0.170(8) Uani 0.690(19) 1 d . . P A 1
O6WA O 0.5939(12) 1.2678(12) 0.2289(11) 0.145(14) Uani 0.310(19) 1 d . . P A 2
O3W O 0.6116(11) 1.2379(9) 0.6220(7) 0.183(8) Uani 0.5 1 d . U P . .
C10 C 0.4026(11) 1.2221(11) 0.6381(9) 0.115(8) Uani 0.5 1 d . . P . .
H10M H 0.3629 1.2157 0.6546 0.173 Uiso 0.5 1 calc GR . P . .
H10N H 0.4244 1.1865 0.6342 0.173 Uiso 0.5 1 calc GR . P . .
H10O H 0.3951 1.2386 0.6059 0.173 Uiso 0.5 1 calc GR . P . .
C11 C 0.4318(11) 1.2513(11) 0.6605(12) 0.114(9) Uani 0.5 1 d . . P . .
N13 N 0.4644(13) 1.2844(10) 0.6819(13) 0.206(15) Uani 0.5 1 d . . P . .

loop_
_atom_site_aniso_label
_atom_site_aniso_U_11
_atom_site_aniso_U_22
_atom_site_aniso_U_33
_atom_site_aniso_U_23
_atom_site_aniso_U_13
_atom_site_aniso_U_12
Tb1 0.0641(3) 0.0472(2) 0.0588(3) -0.00521(16) -0.00572(17) 0.00705(16)
Cu2 0.0644(6) 0.0468(5) 0.0636(6) -0.0017(4) -0.0055(4) 0.0078(4)
Cu1 0.0638(6) 0.0526(5) 0.0598(6) -0.0010(4) -0.0028(4) 0.0081(4)
Fe1 0.0700(7) 0.0609(6) 0.0610(7) 0.0093(5) -0.0063(6) 0.0003(5)
O1 0.062(3) 0.055(3) 0.064(3) -0.009(2) -0.011(3) -0.003(2)
O5 0.066(3) 0.054(3) 0.061(3) 0.004(2) 0.003(3) 0.009(2)
O2 0.068(3) 0.056(3) 0.063(3) -0.012(2) -0.010(3) 0.009(2)
N3 0.070(4) 0.058(4) 0.060(4) 0.002(3) 0.011(3) 0.013(3)
O3 0.078(4) 0.050(3) 0.088(4) -0.015(3) -0.002(3) -0.001(3)
O4 0.073(3) 0.069(3) 0.063(3) -0.011(3) -0.023(3) 0.013(3)
O7 0.066(3) 0.070(3) 0.067(4) 0.008(3) 0.011(3) 0.011(3)
N8 0.072(5) 0.071(4) 0.077(5) 0.018(4) 0.003(4) 0.004(4)
N1 0.069(4) 0.051(3) 0.067(4) -0.003(3) -0.003(3) 0.006(3)
O6 0.087(4) 0.036(2) 0.077(4) 0.001(2) 0.003(3) 0.008(2)
C16 0.093(7) 0.073(5) 0.063(6) 0.001(4) -0.006(5) 0.025(5)
C24 0.061(5) 0.061(5) 0.071(5) -0.009(4) -0.011(4) -0.006(4)
C25 0.080(6) 0.067(5) 0.077(6) -0.011(4) 0.000(4) 0.023(4)
O1W 0.078(4) 0.099(4) 0.067(4) -0.006(3) -0.008(3) -0.002(3)
C27 0.067(5) 0.067(5) 0.067(5) -0.003(4) 0.011(4) 0.009(4)
C28 0.072(5) 0.054(4) 0.058(5) 0.000(4) 0.000(4) -0.008(4)
N2 0.062(4) 0.064(4) 0.080(5) 0.005(4) 0.000(4) 0.012(3)
C30 0.063(5) 0.074(5) 0.072(6) 0.010(4) -0.002(4) 0.004(4)
C31 0.073(6) 0.060(5) 0.100(7) 0.001(4) -0.011(5) 0.013(4)
N6 0.091(6) 0.080(5) 0.095(6) 0.010(4) -0.010(5) -0.010(4)
C34 0.070(5) 0.048(4) 0.059(5) -0.008(3) -0.004(4) -0.001(3)
C36 0.085(6) 0.068(5) 0.073(6) 0.004(4) -0.023(5) 0.006(4)
C37 0.070(5) 0.058(4) 0.086(6) -0.005(4) 0.009(4) 0.012(4)
C38 0.100(8) 0.087(7) 0.102(8) -0.005(6) -0.011(6) -0.031(6)
C40 0.058(5) 0.078(6) 0.087(6) 0.002(5) -0.011(4) -0.006(4)
C41 0.090(7) 0.095(7) 0.103(8) -0.002(5) -0.011(5) 0.045(5)
C42 0.080(6) 0.086(6) 0.069(6) 0.013(5) 0.003(5) 0.011(5)
C43 0.088(6) 0.071(5) 0.075(6) 0.006(5) 0.014(5) 0.022(5)
C44 0.074(5) 0.063(4) 0.054(5) -0.006(4) 0.002(4) -0.004(4)
C45 0.078(6) 0.132(8) 0.084(7) -0.004(6) -0.015(5) 0.016(6)
C46 0.084(6) 0.062(5) 0.093(7) -0.010(4) 0.003(5) -0.015(4)
C47 0.100(8) 0.129(9) 0.104(8) 0.013(7) 0.036(6) 0.007(6)
C48 0.078(6) 0.051(4) 0.077(6) -0.009(4) 0.012(4) -0.008(4)
C50 0.093(7) 0.064(5) 0.111(8) -0.003(5) 0.020(6) 0.006(5)
C51 0.109(8) 0.046(4) 0.091(7) 0.007(4) 0.008(6) -0.004(4)
C52 0.086(6) 0.091(6) 0.070(6) -0.017(5) -0.004(5) 0.016(5)
C53 0.077(5) 0.057(4) 0.051(5) -0.014(4) -0.008(4) 0.005(4)
N5 0.118(7) 0.106(6) 0.085(6) -0.021(5) -0.027(5) 0.024(5)
C55 0.082(6) 0.041(4) 0.071(5) 0.002(4) 0.000(4) -0.007(4)
C56 0.073(5) 0.078(6) 0.070(6) 0.016(4) -0.021(4) -0.010(4)
C57 0.072(6) 0.098(7) 0.112(8) 0.052(6) -0.005(6) 0.022(5)
C58 0.065(5) 0.066(5) 0.071(6) -0.004(4) -0.003(4) -0.004(4)
C59 0.079(6) 0.108(7) 0.085(7) 0.016(5) 0.015(5) 0.021(5)
C60 0.078(6) 0.060(5) 0.079(6) -0.001(4) 0.001(5) 0.011(4)
C61 0.098(7) 0.130(9) 0.095(8) 0.047(7) 0.019(6) 0.041(6)
C63 0.072(6) 0.082(6) 0.106(8) -0.004(6) -0.019(5) -0.013(5)
C64 0.068(5) 0.066(5) 0.069(6) -0.010(4) 0.010(4) 0.007(4)
C65 0.086(6) 0.092(6) 0.061(6) -0.007(5) -0.014(5) 0.011(5)
C66 0.077(6) 0.145(9) 0.088(7) -0.044(6) -0.028(5) 0.035(6)
C68 0.075(6) 0.056(5) 0.074(6) 0.005(4) -0.011(5) -0.011(4)
C69 0.074(5) 0.065(5) 0.050(5) -0.008(4) -0.009(4) 0.003(4)
C70 0.104(8) 0.104(8) 0.137(10) -0.014(7) -0.015(7) 0.048(6)
C71 0.099(7) 0.113(8) 0.067(6) 0.000(6) 0.005(5) -0.002(6)
C73 0.082(6) 0.096(7) 0.098(7) 0.048(6) 0.018(5) 0.030(5)
C74 0.114(9) 0.076(6) 0.137(10) 0.013(6) 0.055(7) -0.017(6)
C76 0.114(7) 0.148(8) 0.123(8) 0.036(7) 0.032(6) 0.017(6)
C77 0.081(6) 0.087(6) 0.064(6) 0.014(4) -0.004(5) -0.002(5)
C80 0.114(8) 0.123(9) 0.059(6) -0.023(6) 0.003(6) -0.012(7)
C83 0.122(7) 0.143(8) 0.132(8) 0.048(6) 0.020(6) 0.026(6)
N7 0.180(11) 0.225(13) 0.096(8) -0.067(8) 0.025(7) -0.018(9)
N4 0.077(6) 0.146(8) 0.128(8) 0.029(6) -0.009(6) -0.019(5)
O8 0.060(3) 0.044(2) 0.073(3) 0.005(2) 0.007(3) -0.002(2)
N9 0.064(4) 0.068(4) 0.068(4) 0.006(3) -0.003(3) 0.007(3)
O5W 0.215(10) 0.143(7) 0.158(9) 0.019(6) -0.057(7) -0.062(7)
N10 0.079(5) 0.086(5) 0.106(6) 0.033(5) -0.017(4) -0.004(4)
O2W 0.092(5) 0.145(6) 0.143(7) -0.004(5) -0.009(5) 0.001(4)
C92 0.076(6) 0.095(6) 0.089(7) 0.013(5) -0.001(5) 0.020(5)
C101 0.098(7) 0.057(5) 0.170(11) -0.020(6) -0.002(7) 0.012(5)
O4W 0.184(11) 0.185(10) 0.296(17) 0.040(10) 0.024(10) 0.030(8)
C100 0.086(6) 0.057(5) 0.175(10) 0.000(6) 0.015(7) 0.005(5)
C103 0.110(15) 0.045(9) 0.073(12) -0.022(8) 0.012(11) -0.005(9)
N11 0.123(14) 0.087(11) 0.078(11) -0.005(8) 0.019(10) 0.021(10)
C14 0.112(16) 0.074(12) 0.100(16) -0.024(11) -0.028(13) -0.004(11)
N12 0.09(2) 0.069(19) 0.07(2) -0.006(16) -0.038(16) 0.029(17)
C105 0.051(17) 0.10(2) 0.029(15) 0.007(15) -0.003(12) 0.030(17)
C104 0.034(15) 0.11(3) 0.024(14) -0.007(17) -0.019(11) 0.021(19)
C108 0.09(3) 0.10(3) 0.06(2) 0.001(19) 0.007(19) 0.00(2)
N14 0.092(16) 0.116(17) 0.118(18) -0.036(15) -0.013(15) -0.015(14)
C102 0.087(13) 0.085(13) 0.089(13) -0.004(9) -0.012(9) 0.001(9)
O6W 0.125(11) 0.22(2) 0.163(14) -0.024(12) 0.011(9) 0.005(10)
O6WA 0.14(2) 0.13(3) 0.17(3) 0.026(19) 0.048(19) 0.034(17)
O3W 0.217(16) 0.157(13) 0.175(15) 0.012(11) -0.041(12) -0.049(12)
C10 0.093(17) 0.13(2) 0.12(2) -0.027(16) 0.074(15) -0.012(15)
C11 0.081(16) 0.096(18) 0.17(3) -0.008(16) 0.021(16) 0.001(12)
N13 0.17(2) 0.099(16) 0.35(5) -0.05(2) -0.07(3) -0.028(15)

loop_
_atom_type_symbol
_atom_type_description
_atom_type_scat_dispersion_real
_atom_type_scat_dispersion_imag
_atom_type_scat_source
C C 0.0033 0.0016 'International Tables Vol C Tables 4.2.6.8 and 6.1.1.4'
H H 0.0000 0.0000 'International Tables Vol C Tables 4.2.6.8 and 6.1.1.4'
N N 0.0061 0.0033 'International Tables Vol C Tables 4.2.6.8 and 6.1.1.4'
O O 0.0106 0.0060 'International Tables Vol C Tables 4.2.6.8 and 6.1.1.4'
Fe Fe 0.3463 0.8444 'International Tables Vol C Tables 4.2.6.8 and 6.1.1.4'
Cu Cu 0.3201 1.2651 'International Tables Vol C Tables 4.2.6.8 and 6.1.1.4'
Tb Tb -0.1723 4.1537 'International Tables Vol C Tables 4.2.6.8 and 6.1.1.4'

loop_
_geom_angle_atom_site_label_1
_geom_angle_atom_site_label_2
_geom_angle_atom_site_label_3
_geom_angle
_geom_angle_site_symmetry_1
_geom_angle_site_symmetry_3
Cu2 Tb1 Cu1 178.10(2) . .
O1 Tb1 Cu2 147.83(11) . .
O1 Tb1 Cu1 32.40(11) . .
O1 Tb1 O3 63.31(16) . .
O1 Tb1 O4 124.80(17) . .
O1 Tb1 O7 78.02(17) . .
O1 Tb1 O6 108.73(16) . .
O5 Tb1 Cu2 32.78(12) . .
O5 Tb1 Cu1 145.43(12) . .
O5 Tb1 O1 129.44(17) . .
O5 Tb1 O2 129.08(18) . .
O5 Tb1 O3 72.89(18) . .
O5 Tb1 O4 74.54(17) . .
O5 Tb1 O7 64.93(16) . .
O5 Tb1 O6 121.80(17) . .
O5 Tb1 O1W 114.98(18) . .
O5 Tb1 O8 62.95(16) . .
O2 Tb1 Cu2 146.30(12) . .
O2 Tb1 Cu1 32.68(12) . .
O2 Tb1 O1 63.59(16) . .
O2 Tb1 O3 120.89(17) . .
O2 Tb1 O4 64.50(16) . .
O2 Tb1 O7 73.66(17) . .
O2 Tb1 O6 74.91(17) . .
O2 Tb1 O8 129.30(16) . .
O3 Tb1 Cu2 84.91(12) . .
O3 Tb1 Cu1 94.98(12) . .
O4 Tb1 Cu2 81.83(12) . .
O4 Tb1 Cu1 97.03(12) . .
O4 Tb1 O3 137.99(18) . .
O4 Tb1 O7 70.73(18) . .
O4 Tb1 O6 73.94(17) . .
O7 Tb1 Cu2 97.59(11) . .
O7 Tb1 Cu1 80.58(11) . .
O7 Tb1 O3 71.81(18) . .
O7 Tb1 O6 140.13(17) . .
O6 Tb1 Cu2 95.09(12) . .
O6 Tb1 Cu1 86.04(12) . .
O6 Tb1 O3 147.17(19) . .
O1W Tb1 Cu2 90.27(13) . .
O1W Tb1 Cu1 91.53(13) . .
O1W Tb1 O1 77.22(18) . .
O1W Tb1 O2 115.94(18) . .
O1W Tb1 O3 74.71(19) . .
O1W Tb1 O4 144.58(18) . .
O1W Tb1 O7 144.68(18) . .
O1W Tb1 O6 72.46(18) . .
O1W Tb1 O8 77.99(18) . .
O8 Tb1 Cu2 32.19(11) . .
O8 Tb1 Cu1 149.06(11) . .
O8 Tb1 O1 155.21(19) . .
O8 Tb1 O3 109.76(16) . .
O8 Tb1 O4 77.14(18) . .
O8 Tb1 O7 124.03(16) . .
O8 Tb1 O6 63.08(15) . .
O5 Cu2 Tb1 39.41(13) . .
O5 Cu2 N10 101.0(3) . 3_645
N1 Cu2 Tb1 133.23(18) . .
N1 Cu2 O5 164.9(2) . .
N1 Cu2 N10 91.6(3) . 3_645
N2 Cu2 Tb1 130.5(2) . .
N2 Cu2 O5 91.2(2) . .
N2 Cu2 N1 95.1(3) . .
N2 Cu2 N10 98.3(3) . 3_645
O8 Cu2 Tb1 40.02(14) . .
O8 Cu2 O5 76.80(19) . .
O8 Cu2 N1 93.5(2) . .
O8 Cu2 N2 161.5(3) . .
O8 Cu2 N10 97.8(3) . 3_645
N10 Cu2 Tb1 91.1(2) 3_645 .
O1 Cu1 Tb1 40.14(14) . .
O1 Cu1 O2 78.03(19) . .
O1 Cu1 N3 160.3(2) . .
O1 Cu1 N8 104.0(2) . .
O1 Cu1 N9 92.7(2) . .
O2 Cu1 Tb1 39.83(13) . .
O2 Cu1 N8 101.1(2) . .
N3 Cu1 Tb1 130.9(2) . .
N3 Cu1 O2 91.1(2) . .
N3 Cu1 N8 94.1(3) . .
N3 Cu1 N9 94.8(3) . .
N8 Cu1 Tb1 96.71(18) . .
N9 Cu1 Tb1 132.67(19) . .
N9 Cu1 O2 166.5(2) . .
N9 Cu1 N8 90.6(3) . .
C27 Fe1 C36 93.3(3) . .
C27 Fe1 C68 89.5(3) . .
C27 Fe1 C77 88.8(3) . .
C56 Fe1 C27 177.0(4) . .
C56 Fe1 C36 89.6(4) . .
C56 Fe1 C68 90.6(3) . .
C56 Fe1 C77 91.3(3) . .
C68 Fe1 C36 87.7(4) . .
C68 Fe1 C77 176.6(4) . .
C71 Fe1 C27 87.8(4) . .
C71 Fe1 C36 178.0(4) . .
C71 Fe1 C56 89.2(4) . .
C71 Fe1 C68 90.6(4) . .
C71 Fe1 C77 92.2(4) . .
C77 Fe1 C36 89.5(4) . .
Cu1 O1 Tb1 107.5(2) . .
C28 O1 Tb1 124.8(4) . .
C28 O1 Cu1 127.2(5) . .
Cu2 O5 Tb1 107.8(2) . .
C30 O5 Tb1 124.0(5) . .
C30 O5 Cu2 126.6(5) . .
Cu1 O2 Tb1 107.5(2) . .
C34 O2 Tb1 122.5(4) . .
C34 O2 Cu1 126.4(5) . .
C37 N3 Cu1 119.1(5) . .
C64 N3 Cu1 124.2(5) . .
C64 N3 C37 116.7(6) . .
C24 O3 Tb1 117.0(4) . .
C24 O3 C101 116.6(6) . .
C101 O3 Tb1 126.3(5) . .
C66 O4 Tb1 126.2(5) . .
C69 O4 Tb1 115.9(4) . .
C69 O4 C66 117.6(6) . .
C42 O7 Tb1 116.1(5) . .
C42 O7 C59 117.1(6) . .
C59 O7 Tb1 126.9(5) . .
C27 N8 Cu1 151.3(7) . .
C25 N1 Cu2 121.4(5) . .
C60 N1 Cu2 123.9(5) . .
C60 N1 C25 114.0(7) . .
C55 O6 Tb1 118.2(4) . .
C55 O6 C100 114.2(6) . .
C100 O6 Tb1 127.6(5) . .
C31 C16 C25 111.3(7) . .
C31 C16 C41 109.6(7) . .
C31 C16 C45 111.1(8) . .
C41 C16 C25 105.7(7) . .
C41 C16 C45 109.1(7) . .
C45 C16 C25 109.8(8) . .
O3 C24 C28 114.9(6) . .
O3 C24 C46 123.7(7) . .
C46 C24 C28 121.4(8) . .
N1 C25 C16 114.5(7) . .
N1 C25 H25A 108.6 . .
N1 C25 H25B 108.6 . .
C16 C25 H25A 108.6 . .
C16 C25 H25B 108.6 . .
H25A C25 H25B 107.6 . .
N8 C27 Fe1 176.1(7) . .
O1 C28 C24 119.6(7) . .
O1 C28 C58 123.1(7) . .
C24 C28 C58 117.2(7) . .
C31 N2 Cu2 120.7(6) . .
C57 N2 Cu2 123.8(6) . .
C57 N2 C31 115.4(7) . .
O5 C30 C42 118.4(7) . .
O5 C30 C73 123.5(8) . .
C73 C30 C42 118.1(8) . .
C16 C31 H31A 108.5 . .
C16 C31 H31B 108.5 . .
N2 C31 C16 115.1(7) . .
N2 C31 H31A 108.5 . .
N2 C31 H31B 108.5 . .
H31A C31 H31B 107.5 . .
O2 C34 C44 122.7(7) . .
O2 C34 C69 119.2(6) . .
C69 C34 C44 118.0(7) . .
N5 C36 Fe1 178.5(8) . .
N3 C37 H37A 108.3 . .
N3 C37 H37B 108.3 . .
H37A C37 H37B 107.4 . .
C43 C37 N3 115.7(6) . .
C43 C37 H37A 108.3 . .
C43 C37 H37B 108.3 . .
C46 C38 H38 120.1 . .
C63 C38 H38 120.1 . .
C63 C38 C46 119.9(9) . .
C58 C40 H40 116.1 . .
N9 C40 H40 116.1 . .
N9 C40 C58 127.9(8) . .
C16 C41 H41A 109.5 . .
C16 C41 H41B 109.5 . .
C16 C41 H41C 109.5 . .
H41A C41 H41B 109.5 . .
H41A C41 H41C 109.5 . .
H41B C41 H41C 109.5 . .
O7 C42 C30 115.3(8) . .
C61 C42 O7 123.0(8) . .
C61 C42 C30 121.8(9) . .
C37 C43 C47 111.9(8) . .
C37 C43 C70 108.4(7) . .
C37 C43 C92 111.7(7) . .
C70 C43 C47 106.6(8) . .
C92 C43 C47 109.4(8) . .
C92 C43 C70 108.7(8) . .
C34 C44 C64 123.0(7) . .
C52 C44 C34 119.5(8) . .
C52 C44 C64 117.2(7) . .
C16 C45 H45A 109.5 . .
C16 C45 H45B 109.5 . .
C16 C45 H45C 109.5 . .
H45A C45 H45B 109.5 . .
H45A C45 H45C 109.5 . .
H45B C45 H45C 109.5 . .
C24 C46 C38 120.2(8) . .
C24 C46 H46 119.9 . .
C38 C46 H46 119.9 . .
C43 C47 H47A 109.5 . .
C43 C47 H47B 109.5 . .
C43 C47 H47C 109.5 . .
H47A C47 H47B 109.5 . .
H47A C47 H47C 109.5 . .
H47B C47 H47C 109.5 . .
C50 C48 C60 116.5(8) . .
C53 C48 C50 119.7(7) . .
C53 C48 C60 123.8(7) . .
C48 C50 H50 119.6 . .
C74 C50 C48 120.7(9) . .
C74 C50 H50 119.6 . .
C55 C51 H51 119.6 . .
C55 C51 C74 120.7(8) . .
C74 C51 H51 119.6 . .
C44 C52 H52 119.8 . .
C80 C52 C44 120.5(8) . .
C80 C52 H52 119.8 . .
C48 C53 C55 117.8(7) . .
O8 C53 C48 123.9(7) . .
O8 C53 C55 118.1(7) . .
O6 C55 C51 126.1(7) . .
O6 C55 C53 113.5(6) . .
C51 C55 C53 120.4(8) . .
N10 C56 Fe1 175.9(9) . .
N2 C57 H57 115.7 . .
N2 C57 C73 128.5(8) . .
C73 C57 H57 115.7 . .
C28 C58 C40 123.3(7) . .
C63 C58 C28 120.7(7) . .
C63 C58 C40 115.9(8) . .
O7 C59 H59A 109.5 . .
O7 C59 H59B 109.5 . .
O7 C59 H59C 109.5 . .
H59A C59 H59B 109.5 . .
H59A C59 H59C 109.5 . .
H59B C59 H59C 109.5 . .
N1 C60 C48 128.2(8) . .
N1 C60 H60 115.9 . .
C48 C60 H60 115.9 . .
C42 C61 H61 119.3 . .
C76 C61 C42 121.3(11) . .
C76 C61 H61 119.3 . .
C38 C63 C58 120.3(9) . .
C38 C63 H63 119.8 . .
C58 C63 H63 119.8 . .
N3 C64 C44 128.4(7) . .
N3 C64 H64 115.8 . .
C44 C64 H64 115.8 . .
C69 C65 H65 120.7 . .
C69 C65 C80 118.7(8) . .
C80 C65 H65 120.7 . .
O4 C66 H66A 109.5 . .
O4 C66 H66B 109.5 . .
O4 C66 H66C 109.5 . .
H66A C66 H66B 109.5 . .
H66A C66 H66C 109.5 . .
H66B C66 H66C 109.5 . .
N6 C68 Fe1 178.8(9) . .
C34 C69 O4 114.4(6) . .
C65 C69 O4 123.8(7) . .
C65 C69 C34 121.7(7) . .
C43 C70 H70A 109.5 . .
C43 C70 H70B 109.5 . .
C43 C70 H70C 109.5 . .
H70A C70 H70B 109.5 . .
H70A C70 H70C 109.5 . .
H70B C70 H70C 109.5 . .
N7 C71 Fe1 175.9(11) . .
C30 C73 C57 123.3(8) . .
C30 C73 C83 119.7(9) . .
C83 C73 C57 116.9(9) . .
C50 C74 C51 120.3(9) . .
C50 C74 H74 119.8 . .
C51 C74 H74 119.8 . .
C61 C76 H76 121.0 . .
C61 C76 C83 118.0(12) . .
C83 C76 H76 121.0 . .
N4 C77 Fe1 178.6(9) . .
C52 C80 C65 121.6(9) . .
C52 C80 H80 119.2 . .
C65 C80 H80 119.2 . .
C73 C83 C76 120.9(11) . .
C73 C83 H83 119.6 . .
C76 C83 H83 119.6 . .
Cu2 O8 Tb1 107.8(2) . .
C53 O8 Tb1 125.4(4) . .
C53 O8 Cu2 126.6(5) . .
C40 N9 Cu1 124.2(6) . .
C40 N9 C92 117.4(7) . .
C92 N9 Cu1 118.0(5) . .
C56 N10 Cu2 149.2(7) . 3_655
C43 C92 H92A 108.3 . .
C43 C92 H92B 108.3 . .
N9 C92 C43 116.0(7) . .
N9 C92 H92A 108.3 . .
N9 C92 H92B 108.3 . .
H92A C92 H92B 107.4 . .
O3 C101 H10A 109.5 . .
O3 C101 H10B 109.5 . .
O3 C101 H10C 109.5 . .
H10A C101 H10B 109.5 . .
H10A C101 H10C 109.5 . .
H10B C101 H10C 109.5 . .
O6 C100 H10D 109.5 . .
O6 C100 H10E 109.5 . .
O6 C100 H10F 109.5 . .
H10D C100 H10E 109.5 . .
H10D C100 H10F 109.5 . .
H10E C100 H10F 109.5 . .
N11 C103 C14 171(2) . .
C103 C14 H14A 109.5 . .
C103 C14 H14B 109.5 . .
C103 C14 H14C 109.5 . .
H14A C14 H14B 109.5 . .
H14A C14 H14C 109.5 . .
H14B C14 H14C 109.5 . .
H10G C105 H10H 109.5 . .
H10G C105 H10I 109.5 . .
H10H C105 H10I 109.5 . .
C104 C105 H10G 109.5 . .
C104 C105 H10H 109.5 . .
C104 C105 H10I 109.5 . .
N12 C104 C105 172(4) . .
H10J C108 H10K 109.5 . .
H10J C108 H10L 109.5 . .
H10K C108 H10L 109.5 . .
C102 C108 H10J 109.5 . .
C102 C108 H10K 109.5 . .
C102 C108 H10L 109.5 . .
N14 C102 C108 162(4) . .
H10M C10 H10N 109.5 . .
H10M C10 H10O 109.5 . .
H10N C10 H10O 109.5 . .
C11 C10 H10M 109.5 . .
C11 C10 H10N 109.5 . .
C11 C10 H10O 109.5 . .
C10 C11 N13 176(4) . .

loop_
_geom_bond_atom_site_label_1
_geom_bond_atom_site_label_2
_geom_bond_distance
_geom_bond_site_symmetry_2
Tb1 Cu2 3.5060(16) .
Tb1 Cu1 3.5202(16) .
Tb1 O1 2.379(5) .
Tb1 O5 2.338(4) .
Tb1 O2 2.364(5) .
Tb1 O3 2.624(5) .
Tb1 O4 2.530(5) .
Tb1 O7 2.551(5) .
Tb1 O6 2.590(5) .
Tb1 O1W 2.360(6) .
Tb1 O8 2.368(5) .
Cu2 O5 1.994(5) .
Cu2 N1 1.983(7) .
Cu2 N2 1.977(6) .
Cu2 O8 1.962(4) .
Cu2 N10 2.163(8) 3_645
Cu1 O1 1.977(5) .
Cu1 O2 1.993(5) .
Cu1 N3 1.990(6) .
Cu1 N8 2.201(7) .
Cu1 N9 1.993(6) .
Fe1 C27 1.927(9) .
Fe1 C36 1.939(10) .
Fe1 C56 1.920(8) .
Fe1 C68 1.929(9) .
Fe1 C71 1.904(11) .
Fe1 C77 1.938(10) .
O1 C28 1.333(8) .
O5 C30 1.340(9) .
O2 C34 1.328(8) .
N3 C37 1.485(9) .
N3 C64 1.262(9) .
O3 C24 1.364(8) .
O3 C101 1.455(9) .
O4 C66 1.458(9) .
O4 C69 1.397(9) .
O7 C42 1.381(9) .
O7 C59 1.447(9) .
N8 C27 1.138(9) .
N1 C25 1.504(9) .
N1 C60 1.272(9) .
O6 C55 1.371(9) .
O6 C100 1.444(9) .
C16 C25 1.542(11) .
C16 C31 1.501(12) .
C16 C41 1.529(11) .
C16 C45 1.541(12) .
C24 C28 1.400(10) .
C24 C46 1.390(10) .
C25 H25A 0.9700 .
C25 H25B 0.9700 .
C28 C58 1.419(11) .
N2 C31 1.470(9) .
N2 C57 1.268(11) .
C30 C42 1.401(12) .
C30 C73 1.366(11) .
C31 H31A 0.9700 .
C31 H31B 0.9700 .
N6 C68 1.158(9) .
C34 C44 1.420(10) .
C34 C69 1.385(10) .
C36 N5 1.141(10) .
C37 H37A 0.9700 .
C37 H37B 0.9700 .
C37 C43 1.480(12) .
C38 H38 0.9300 .
C38 C46 1.401(13) .
C38 C63 1.366(12) .
C40 H40 0.9300 .
C40 C58 1.468(11) .
C40 N9 1.279(9) .
C41 H41A 0.9600 .
C41 H41B 0.9600 .
C41 H41C 0.9600 .
C42 C61 1.358(12) .
C43 C47 1.536(12) .
C43 C70 1.533(11) .
C43 C92 1.500(12) .
C44 C52 1.407(11) .
C44 C64 1.430(10) .
C45 H45A 0.9600 .
C45 H45B 0.9600 .
C45 H45C 0.9600 .
C46 H46 0.9300 .
C47 H47A 0.9600 .
C47 H47B 0.9600 .
C47 H47C 0.9600 .
C48 C50 1.428(11) .
C48 C53 1.404(11) .
C48 C60 1.443(10) .
C50 H50 0.9300 .
C50 C74 1.348(12) .
C51 H51 0.9300 .
C51 C55 1.377(10) .
C51 C74 1.393(12) .
C52 H52 0.9300 .
C52 C80 1.333(13) .
C53 C55 1.424(10) .
C53 O8 1.332(9) .
C56 N10 1.167(9) .
C57 H57 0.9300 .
C57 C73 1.460(12) .
C58 C63 1.408(11) .
C59 H59A 0.9600 .
C59 H59B 0.9600 .
C59 H59C 0.9600 .
C60 H60 0.9300 .
C61 H61 0.9300 .
C61 C76 1.348(14) .
C63 H63 0.9300 .
C64 H64 0.9300 .
C65 H65 0.9300 .
C65 C69 1.383(11) .
C65 C80 1.401(12) .
C66 H66A 0.9600 .
C66 H66B 0.9600 .
C66 H66C 0.9600 .
C70 H70A 0.9600 .
C70 H70B 0.9600 .
C70 H70C 0.9600 .
C71 N7 1.158(12) .
C73 C83 1.398(14) .
C74 H74 0.9300 .
C76 H76 0.9300 .
C76 C83 1.408(15) .
C77 N4 1.152(11) .
C80 H80 0.9300 .
C83 H83 0.9300 .
N9 C92 1.497(9) .
N10 Cu2 2.163(8) 3_655
C92 H92A 0.9700 .
C92 H92B 0.9700 .
C101 H10A 0.9600 .
C101 H10B 0.9600 .
C101 H10C 0.9600 .
C100 H10D 0.9600 .
C100 H10E 0.9600 .
C100 H10F 0.9600 .
C103 N11 1.10(2) .
C103 C14 1.39(3) .
C14 H14A 0.9600 .
C14 H14B 0.9600 .
C14 H14C 0.9600 .
N12 C104 0.96(4) .
C105 H10G 0.9600 .
C105 H10H 0.9600 .
C105 H10I 0.9600 .
C105 C104 1.29(4) .
C108 H10J 0.9600 .
C108 H10K 0.9600 .
C108 H10L 0.9600 .
C108 C102 1.40(5) .
N14 C102 1.17(5) .
C10 H10M 0.9600 .
C10 H10N 0.9600 .
C10 H10O 0.9600 .
C10 C11 1.10(3) .
C11 N13 1.18(3) .
